data_7044801
loop_
_publ_author_name
'Ovchinnikov, Alexander'
'Prakash, Jai'
'Bobev, Svilen'

_publ_section_title
;
 Crystal chemistry and magnetic properties of the solid solutions
 Ca14&#x2212;xRExMnBi11 (RE = La--Nd, Sm, and Gd--Ho; x &#x2248; 0.6--0.8)
;
_journal_name_full 'Dalton Transactions'
_journal_paper_doi 10.1039/C7DT03715E
_journal_year 2017
_chemical_formula_sum 'Bi11 Ca13.18 Ce0.82 Mn'
_chemical_formula_weight 2997.37
_space_group_crystal_system tetragonal
_space_group_IT_number 142
_space_group_name_Hall '-I 4bd 2c'
_space_group_name_H-M_alt 'I 41/a c d'
_symmetry_space_group_name_Hall '-I 4bd 2c'
_symmetry_space_group_name_H-M 'I 41/a c d :2'
_audit_creation_method SHELXL-2014/7
_audit_update_record
;
2017-10-02 deposited with the CCDC.
2017-11-06 downloaded from the CCDC.
;
_cell_angle_alpha 90
_cell_angle_beta 90
_cell_angle_gamma 90
_cell_formula_units_Z 8
_cell_length_a 17.0487(7)
_cell_length_b 17.0487
_cell_length_c 22.5218(9)
_cell_measurement_reflns_used 4179
_cell_measurement_temperature 200(2)
_cell_measurement_theta_max 26.31
_cell_measurement_theta_min 2.39
_cell_volume 6546.1(4)
_computing_cell_refinement 'Bruker SAINT'
_computing_data_collection 'Bruker APEX2'
_computing_data_reduction 'Bruker SAINT'
_computing_structure_refinement 'SHELXL-2014/7 (Sheldrick, 2014)'
_computing_structure_solution 'Bruker SHELXTL'
_diffrn_ambient_temperature 200(2)
_diffrn_measured_fraction_theta_full 1.000
_diffrn_measured_fraction_theta_max 1.000
_diffrn_measurement_device_type 'CCD area detector'
_diffrn_measurement_method 'phi and omega scans'
_diffrn_radiation_type MoK\a
_diffrn_radiation_wavelength 0.71073
_diffrn_reflns_av_R_equivalents 0.0882
_diffrn_reflns_av_unetI/netI 0.0531
_diffrn_reflns_Laue_measured_fraction_full 1.000
_diffrn_reflns_Laue_measured_fraction_max 1.000
_diffrn_reflns_number 1696
_diffrn_reflns_point_group_measured_fraction_full 1.000
_diffrn_reflns_point_group_measured_fraction_max 1.000
_diffrn_reflns_theta_full 25.242
_diffrn_reflns_theta_max 26.434
_diffrn_reflns_theta_min 2.389
_diffrn_source 'sealed tube'
_exptl_absorpt_coefficient_mu 62.446
_exptl_absorpt_correction_T_max 0.4296
_exptl_absorpt_correction_T_min 0.0441
_exptl_absorpt_correction_type multi-scan
_exptl_crystal_colour black
_exptl_crystal_density_diffrn 6.083
_exptl_crystal_description block
_exptl_crystal_F_000 9995
_exptl_crystal_size_max 0.170
_exptl_crystal_size_mid 0.170
_exptl_crystal_size_min 0.040
_refine_diff_density_max 3.853
_refine_diff_density_min -1.614
_refine_diff_density_rms 0.402
_refine_ls_extinction_method none
_refine_ls_goodness_of_fit_ref 1.004
_refine_ls_hydrogen_treatment undef
_refine_ls_matrix_type full
_refine_ls_number_parameters 65
_refine_ls_number_reflns 1696
_refine_ls_number_restraints 0
_refine_ls_restrained_S_all 1.004
_refine_ls_R_factor_all 0.0370
_refine_ls_R_factor_gt 0.0300
_refine_ls_shift/su_max 0.000
_refine_ls_shift/su_mean 0.000
_refine_ls_structure_factor_coef Fsqd
_refine_ls_weighting_details 'w=1/[\s^2^(Fo^2^)+(0.0146P)^2^] where P=(Fo^2^+2Fc^2^)/3'
_refine_ls_weighting_scheme calc
_refine_ls_wR_factor_gt 0.0640
_refine_ls_wR_factor_ref 0.0654
_reflns_Friedel_coverage 0.000
_reflns_number_gt 1425
_reflns_number_total 1696
_reflns_threshold_expression 'I > 2\s(I)'
_cod_data_source_file c7dt03715e2.cif
_cod_data_source_block shelx_CCDC1
_cod_original_cell_volume 6546.1(6)
_cod_database_code 7044801
_shelx_shelxl_version_number 2014/7
_shelx_space_group_comment
;
The symmetry employed for this shelxl refinement is uniquely defined
by the following loop, which should always be used as a source of
symmetry information in preference to the above space-group names.
They are only intended as comments.
;
_shelx_estimated_absorpt_t_min 0.033
_shelx_estimated_absorpt_t_max 0.189

loop_
_space_group_symop_operation_xyz
'x, y, z'
'-x, -y+1/2, z'
'x, -y, -z+1/2'
'-x+1/2, y, -z'
'-y+1/4, -x+1/4, -z+1/4'
'y+3/4, x+1/4, -z+1/4'
'y+1/4, -x+1/4, z+3/4'
'-y+1/4, x+3/4, z+1/4'
'x+1/2, y+1/2, z+1/2'
'-x+1/2, -y+1, z+1/2'
'x+1/2, -y+1/2, -z+1'
'-x+1, y+1/2, -z+1/2'
'-y+3/4, -x+3/4, -z+3/4'
'y+5/4, x+3/4, -z+3/4'
'y+3/4, -x+3/4, z+5/4'
'-y+3/4, x+5/4, z+3/4'
'-x, -y, -z'
'x, y-1/2, -z'
'-x, y, z-1/2'
'x-1/2, -y, z'
'y-1/4, x-1/4, z-1/4'
'-y-3/4, -x-1/4, z-1/4'
'-y-1/4, x-1/4, -z-3/4'
'y-1/4, -x-3/4, -z-1/4'
'-x+1/2, -y+1/2, -z+1/2'
'x+1/2, y, -z+1/2'
'-x+1/2, y+1/2, z'
'x, -y+1/2, z+1/2'
'y+1/4, x+1/4, z+1/4'
'-y-1/4, -x+1/4, z+1/4'
'-y+1/4, x+1/4, -z-1/4'
'y+1/4, -x-1/4, -z+1/4'

loop_
_atom_site_label
_atom_site_type_symbol
_atom_site_fract_x
_atom_site_fract_y
_atom_site_fract_z
_atom_site_U_iso_or_equiv
_atom_site_adp_type
_atom_site_occupancy
_atom_site_site_symmetry_order
_atom_site_calc_flag
_atom_site_refinement_flags_posn
_atom_site_refinement_flags_adp
_atom_site_refinement_flags_occupancy
Ca1 Ca 0.04123(10) 0.07359(10) 0.17164(8) 0.0146(7) Uani 0.958(4) 1 d . . P
Ce1 Ce 0.04123(10) 0.07359(10) 0.17164(8) 0.0146(7) Uani 0.042(4) 1 d . . P
Ca2 Ca 0.02286(9) 0.37639(9) 0.00273(8) 0.0179(7) Uani 0.878(4) 1 d . . P
Ce2 Ce 0.02286(9) 0.37639(9) 0.00273(8) 0.0179(7) Uani 0.122(4) 1 d . . P
Ca3 Ca 0.35324(15) 0.0000 0.2500 0.0154(10) Uani 0.982(5) 2 d S T P
Ce3 Ce 0.35324(15) 0.0000 0.2500 0.0154(10) Uani 0.018(5) 2 d S T P
Ca4 Ca 0.34110(12) 0.07272(11) 0.09276(8) 0.0189(8) Uani 0.967(4) 1 d . . P
Ce4 Ce 0.34110(12) 0.07272(11) 0.09276(8) 0.0189(8) Uani 0.033(4) 1 d . . P
Mn1 Mn 0.0000 0.2500 0.3750 0.0142(6) Uani 1 4 d S T P
Bi1 Bi 0.13835(2) 0.38835(2) 0.1250 0.01315(14) Uani 1 2 d S T P
Bi2 Bi 0.35865(2) 0.25576(2) 0.05972(2) 0.01410(13) Uani 1 1 d . . .
Bi3 Bi 0.12967(2) 0.02732(2) 0.04677(2) 0.01460(12) Uani 1 1 d . . .
Bi4 Bi 0.0000 0.2500 0.1250 0.01342(18) Uani 1 4 d S T P

loop_
_atom_site_aniso_label
_atom_site_aniso_U_11
_atom_site_aniso_U_22
_atom_site_aniso_U_33
_atom_site_aniso_U_23
_atom_site_aniso_U_13
_atom_site_aniso_U_12
Ca1 0.0148(11) 0.0107(11) 0.0183(11) 0.0006(7) 0.0020(8) -0.0001(7)
Ce1 0.0148(11) 0.0107(11) 0.0183(11) 0.0006(7) 0.0020(8) -0.0001(7)
Ca2 0.0156(10) 0.0166(10) 0.0216(11) -0.0002(7) 0.0020(7) 0.0043(6)
Ce2 0.0156(10) 0.0166(10) 0.0216(11) -0.0002(7) 0.0020(7) 0.0043(6)
Ca3 0.0136(16) 0.0134(16) 0.0192(18) 0.0018(12) 0.000 0.000
Ce3 0.0136(16) 0.0134(16) 0.0192(18) 0.0018(12) 0.000 0.000
Ca4 0.0258(13) 0.0140(11) 0.0170(12) 0.0014(8) 0.0049(9) 0.0027(8)
Ce4 0.0258(13) 0.0140(11) 0.0170(12) 0.0014(8) 0.0049(9) 0.0027(8)
Mn1 0.0125(9) 0.0125(9) 0.0175(16) 0.000 0.000 0.000
Bi1 0.01102(18) 0.01102(18) 0.0174(3) -0.00044(15) 0.00044(15) -0.00100(18)
Bi2 0.0115(2) 0.0121(2) 0.0187(3) 0.00229(15) -0.00213(15) -0.00143(13)
Bi3 0.0168(2) 0.0115(2) 0.0155(2) -0.00048(15) 0.00116(15) 0.00253(14)
Bi4 0.0113(2) 0.0113(2) 0.0177(4) 0.000 0.000 0.0022(3)

loop_
_atom_type_symbol
_atom_type_description
_atom_type_scat_dispersion_real
_atom_type_scat_dispersion_imag
_atom_type_scat_source
Bi Bi -4.1077 10.2566 'International Tables Vol C Tables 4.2.6.8 and 6.1.1.4'
Ca Ca 0.2262 0.3064 'International Tables Vol C Tables 4.2.6.8 and 6.1.1.4'
Ce Ce -0.2486 2.6331 'International Tables Vol C Tables 4.2.6.8 and 6.1.1.4'
Mn Mn 0.3368 0.7283 'International Tables Vol C Tables 4.2.6.8 and 6.1.1.4'

loop_
_geom_angle_atom_site_label_1
_geom_angle_atom_site_label_2
_geom_angle_atom_site_label_3
_geom_angle
_geom_angle_site_symmetry_1
_geom_angle_site_symmetry_3
Bi2 Ca1 Bi4 150.88(6) 5 .
Bi2 Ca1 Bi2 89.51(4) 5 8_545
Bi4 Ca1 Bi2 94.88(4) . 8_545
Bi2 Ca1 Bi3 116.07(5) 5 5
Bi4 Ca1 Bi3 92.82(4) . 5
Bi2 Ca1 Bi3 88.87(4) 8_545 5
Bi2 Ca1 Bi3 89.66(4) 5 .
Bi4 Ca1 Bi3 92.56(4) . .
Bi2 Ca1 Bi3 166.15(6) 8_545 .
Bi3 Ca1 Bi3 79.10(4) 5 .
Bi2 Ca1 Bi1 90.03(4) 5 2
Bi4 Ca1 Bi1 61.09(3) . 2
Bi2 Ca1 Bi1 92.27(4) 8_545 2
Bi3 Ca1 Bi1 153.89(6) 5 2
Bi3 Ca1 Bi1 101.56(5) . 2
Bi2 Ca1 Ce4 55.34(4) 5 5
Bi4 Ca1 Ce4 144.69(6) . 5
Bi2 Ca1 Ce4 112.37(6) 8_545 5
Bi3 Ca1 Ce4 66.83(4) 5 5
Bi3 Ca1 Ce4 56.55(4) . 5
Bi1 Ca1 Ce4 135.32(6) 2 5
Bi2 Ca1 Ca4 55.34(4) 5 5
Bi4 Ca1 Ca4 144.69(6) . 5
Bi2 Ca1 Ca4 112.37(6) 8_545 5
Bi3 Ca1 Ca4 66.83(4) 5 5
Bi3 Ca1 Ca4 56.55(4) . 5
Bi1 Ca1 Ca4 135.32(6) 2 5
Ce4 Ca1 Ca4 0.0 5 5
Bi2 Ca1 Ce3 54.85(3) 5 26_455
Bi4 Ca1 Ce3 105.51(5) . 26_455
Bi2 Ca1 Ce3 54.67(3) 8_545 26_455
Bi3 Ca1 Ce3 139.73(6) 5 26_455
Bi3 Ca1 Ce3 133.84(5) . 26_455
Bi1 Ca1 Ce3 55.98(3) 2 26_455
Ce4 Ca1 Ce3 108.49(5) 5 26_455
Ca4 Ca1 Ce3 108.49(5) 5 26_455
Bi2 Ca1 Ca3 54.85(3) 5 26_455
Bi4 Ca1 Ca3 105.51(5) . 26_455
Bi2 Ca1 Ca3 54.67(3) 8_545 26_455
Bi3 Ca1 Ca3 139.73(6) 5 26_455
Bi3 Ca1 Ca3 133.84(5) . 26_455
Bi1 Ca1 Ca3 55.98(3) 2 26_455
Ce4 Ca1 Ca3 108.49(5) 5 26_455
Ca4 Ca1 Ca3 108.49(5) 5 26_455
Ce3 Ca1 Ca3 0.0 26_455 26_455
Bi2 Ca1 Ca1 142.01(5) 5 5
Bi4 Ca1 Ca1 53.53(3) . 5
Bi2 Ca1 Ca1 123.55(7) 8_545 5
Bi3 Ca1 Ca1 53.93(4) 5 5
Bi3 Ca1 Ca1 53.60(4) . 5
Bi1 Ca1 Ca1 105.19(5) 2 5
Ce4 Ca1 Ca1 91.79(4) 5 5
Ca4 Ca1 Ca1 91.79(4) 5 5
Ce3 Ca1 Ca1 158.82(3) 26_455 5
Ca3 Ca1 Ca1 158.82(3) 26_455 5
Bi2 Ca1 Ce1 142.01(5) 5 5
Bi4 Ca1 Ce1 53.53(3) . 5
Bi2 Ca1 Ce1 123.55(7) 8_545 5
Bi3 Ca1 Ce1 53.93(4) 5 5
Bi3 Ca1 Ce1 53.60(4) . 5
Bi1 Ca1 Ce1 105.19(5) 2 5
Ce4 Ca1 Ce1 91.79(4) 5 5
Ca4 Ca1 Ce1 91.79(4) 5 5
Ce3 Ca1 Ce1 158.82(3) 26_455 5
Ca3 Ca1 Ce1 158.82(3) 26_455 5
Ca1 Ca1 Ce1 0.00(6) 5 5
Bi2 Ca2 Bi3 165.28(6) 4 2
Bi2 Ca2 Bi3 90.24(4) 4 18_565
Bi3 Ca2 Bi3 98.61(4) 2 18_565
Bi2 Ca2 Bi1 91.66(4) 4 .
Bi3 Ca2 Bi1 100.81(5) 2 .
Bi3 Ca2 Bi1 84.74(4) 18_565 .
Bi2 Ca2 Bi4 91.16(4) 4 .
Bi3 Ca2 Bi4 88.96(4) 2 .
Bi3 Ca2 Bi4 142.43(5) 18_565 .
Bi1 Ca2 Bi4 57.70(3) . .
Bi2 Ca2 Mn1 48.46(2) 4 19
Bi3 Ca2 Mn1 117.41(5) 2 19
Bi3 Ca2 Mn1 104.60(4) 18_565 19
Bi1 Ca2 Mn1 138.12(5) . 19
Bi4 Ca2 Mn1 104.23(4) . 19
Bi2 Ca2 Bi2 85.57(4) 4 11_454
Bi3 Ca2 Bi2 79.90(3) 2 11_454
Bi3 Ca2 Bi2 136.29(5) 18_565 11_454
Bi1 Ca2 Bi2 138.79(5) . 11_454
Bi4 Ca2 Bi2 81.22(3) . 11_454
Mn1 Ca2 Bi2 44.261(19) 19 11_454
Bi2 Ca2 Ce4 113.85(6) 4 11_454
Bi3 Ca2 Ce4 54.01(4) 2 11_454
Bi3 Ca2 Ce4 94.49(5) 18_565 11_454
Bi1 Ca2 Ce4 154.49(6) . 11_454
Bi4 Ca2 Ce4 118.92(5) . 11_454
Mn1 Ca2 Ce4 66.74(4) 19 11_454
Bi2 Ca2 Ce4 49.27(3) 11_454 11_454
Bi2 Ca2 Ca4 113.85(6) 4 11_454
Bi3 Ca2 Ca4 54.01(4) 2 11_454
Bi3 Ca2 Ca4 94.49(5) 18_565 11_454
Bi1 Ca2 Ca4 154.49(6) . 11_454
Bi4 Ca2 Ca4 118.92(5) . 11_454
Mn1 Ca2 Ca4 66.74(4) 19 11_454
Bi2 Ca2 Ca4 49.27(3) 11_454 11_454
Ce4 Ca2 Ca4 0.0 11_454 11_454
Bi2 Ca2 Ce3 54.77(4) 4 22_665
Bi3 Ca2 Ce3 139.55(6) 2 22_665
Bi3 Ca2 Ce3 51.95(4) 18_565 22_665
Bi1 Ca2 Ce3 55.20(2) . 22_665
Bi4 Ca2 Ce3 100.22(5) . 22_665
Mn1 Ca2 Ce3 98.51(4) 19 22_665
Bi2 Ca2 Ce3 140.25(5) 11_454 22_665
Ce4 Ca2 Ce3 140.22(6) 11_454 22_665
Ca4 Ca2 Ce3 140.22(6) 11_454 22_665
Bi2 Ca2 Ca3 54.77(4) 4 22_665
Bi3 Ca2 Ca3 139.55(6) 2 22_665
Bi3 Ca2 Ca3 51.95(4) 18_565 22_665
Bi1 Ca2 Ca3 55.20(2) . 22_665
Bi4 Ca2 Ca3 100.22(5) . 22_665
Mn1 Ca2 Ca3 98.51(4) 19 22_665
Bi2 Ca2 Ca3 140.25(5) 11_454 22_665
Ce4 Ca2 Ca3 140.22(6) 11_454 22_665
Ca4 Ca2 Ca3 140.22(6) 11_454 22_665
Ce3 Ca2 Ca3 0.0 22_665 22_665
Bi2 Ca2 Ca1 135.80(5) 4 2
Bi3 Ca2 Ca1 52.23(3) 2 2
Bi3 Ca2 Ca1 107.35(5) 18_565 2
Bi1 Ca2 Ca1 51.76(3) . 2
Bi4 Ca2 Ca1 50.48(3) . 2
Mn1 Ca2 Ca1 147.58(5) 19 2
Bi2 Ca2 Ca1 105.64(4) 11_454 2
Ce4 Ca2 Ca1 105.00(5) 11_454 2
Ca4 Ca2 Ca1 105.00(5) 11_454 2
Ce3 Ca2 Ca1 105.35(5) 22_665 2
Ca3 Ca2 Ca1 105.35(5) 22_665 2
Bi3 Ca3 Bi3 92.03(7) 8_545 5
Bi3 Ca3 Bi2 173.35(3) 8_545 23_656
Bi3 Ca3 Bi2 90.722(10) 5 23_656
Bi3 Ca3 Bi2 90.722(10) 8_545 30_655
Bi3 Ca3 Bi2 173.35(3) 5 30_655
Bi2 Ca3 Bi2 87.19(6) 23_656 30_655
Bi3 Ca3 Bi1 96.63(3) 8_545 25
Bi3 Ca3 Bi1 86.74(3) 5 25
Bi2 Ca3 Bi1 89.57(3) 23_656 25
Bi2 Ca3 Bi1 86.93(3) 30_655 25
Bi3 Ca3 Bi1 86.74(3) 8_545 27_545
Bi3 Ca3 Bi1 96.63(3) 5 27_545
Bi2 Ca3 Bi1 86.93(3) 23_656 27_545
Bi2 Ca3 Bi1 89.57(3) 30_655 27_545
Bi1 Ca3 Bi1 175.16(9) 25 27_545
Bi3 Ca3 Ce4 56.00(3) 8_545 3
Bi3 Ca3 Ce4 118.86(6) 5 3
Bi2 Ca3 Ce4 127.29(6) 23_656 3
Bi2 Ca3 Ce4 58.26(3) 30_655 3
Bi1 Ca3 Ce4 53.63(3) 25 3
Bi1 Ca3 Ce4 126.70(3) 27_545 3
Bi3 Ca3 Ca4 56.00(3) 8_545 3
Bi3 Ca3 Ca4 118.86(6) 5 3
Bi2 Ca3 Ca4 127.29(6) 23_656 3
Bi2 Ca3 Ca4 58.26(3) 30_655 3
Bi1 Ca3 Ca4 53.63(3) 25 3
Bi1 Ca3 Ca4 126.70(3) 27_545 3
Ce4 Ca3 Ca4 0.0 3 3
Bi3 Ca3 Ca4 118.86(6) 8_545 .
Bi3 Ca3 Ca4 56.00(3) 5 .
Bi2 Ca3 Ca4 58.26(3) 23_656 .
Bi2 Ca3 Ca4 127.29(6) 30_655 .
Bi1 Ca3 Ca4 126.70(3) 25 .
Bi1 Ca3 Ca4 53.63(3) 27_545 .
Ce4 Ca3 Ca4 173.7 3 .
Ca4 Ca3 Ca4 173.68(10) 3 .
Bi3 Ca3 Ca1 129.28(3) 8_545 26
Bi3 Ca3 Ca1 121.18(3) 5 26
Bi2 Ca3 Ca1 53.40(4) 23_656 26
Bi2 Ca3 Ca1 52.85(4) 30_655 26
Bi1 Ca3 Ca1 53.55(3) 25 26
Bi1 Ca3 Ca1 121.62(7) 27_545 26
Ce4 Ca3 Ca1 73.90(4) 3 26
Ca4 Ca3 Ca1 73.90(4) 3 26
Ca4 Ca3 Ca1 111.63(6) . 26
Bi3 Ca3 Ce1 129.28(3) 8_545 26
Bi3 Ca3 Ce1 121.18(3) 5 26
Bi2 Ca3 Ce1 53.40(4) 23_656 26
Bi2 Ca3 Ce1 52.85(4) 30_655 26
Bi1 Ca3 Ce1 53.55(3) 25 26
Bi1 Ca3 Ce1 121.62(7) 27_545 26
Ce4 Ca3 Ce1 73.90(4) 3 26
Ca4 Ca3 Ce1 73.90(4) 3 26
Ca4 Ca3 Ce1 111.63(6) . 26
Ca1 Ca3 Ce1 0.00(5) 26 26
Bi2 Ca4 Bi1 168.46(7) . 27_545
Bi2 Ca4 Bi3 89.61(5) . 4
Bi1 Ca4 Bi3 88.24(5) 27_545 4
Bi2 Ca4 Bi3 89.58(5) . 5
Bi1 Ca4 Bi3 97.79(5) 27_545 5
Bi3 Ca4 Bi3 150.86(7) 4 5
Bi2 Ca4 Bi2 84.56(5) . 23_656
Bi1 Ca4 Bi2 87.02(5) 27_545 23_656
Bi3 Ca4 Bi2 122.36(6) 4 23_656
Bi3 Ca4 Bi2 86.54(5) 5 23_656
Bi2 Ca4 Ca1 55.70(4) . 5
Bi1 Ca4 Ca1 135.83(7) 27_545 5
Bi3 Ca4 Ca1 100.47(6) 4 5
Bi3 Ca4 Ca1 56.08(4) 5 5
Bi2 Ca4 Ca1 121.50(6) 23_656 5
Bi2 Ca4 Ce1 55.70(4) . 5
Bi1 Ca4 Ce1 135.83(7) 27_545 5
Bi3 Ca4 Ce1 100.47(6) 4 5
Bi3 Ca4 Ce1 56.08(4) 5 5
Bi2 Ca4 Ce1 121.50(6) 23_656 5
Ca1 Ca4 Ce1 0.00(7) 5 5
Bi2 Ca4 Ca3 122.15(6) . .
Bi1 Ca4 Ca3 57.56(3) 27_545 .
Bi3 Ca4 Ca3 144.89(6) 4 .
Bi3 Ca4 Ca3 53.51(4) 5 .
Bi2 Ca4 Ca3 54.53(5) 23_656 .
Ca1 Ca4 Ca3 109.58(6) 5 .
Ce1 Ca4 Ca3 109.58(6) 5 .
Bi2 Ca4 Bi3 102.75(5) . .
Bi1 Ca4 Bi3 88.07(4) 27_545 .
Bi3 Ca4 Bi3 80.55(4) 4 .
Bi3 Ca4 Bi3 71.24(4) 5 .
Bi2 Ca4 Bi3 156.36(6) 23_656 .
Ca1 Ca4 Bi3 51.79(4) 5 .
Ce1 Ca4 Bi3 51.79(4) 5 .
Ca3 Ca4 Bi3 103.89(6) . .
Bi2 Ca4 Ce2 65.18(4) . 11_554
Bi1 Ca4 Ce2 104.77(5) 27_545 11_554
Bi3 Ca4 Ce2 52.98(4) 4 11_554
Bi3 Ca4 Ce2 148.45(6) 5 11_554
Bi2 Ca4 Ce2 73.11(5) 23_656 11_554
Ca1 Ca4 Ce2 115.04(6) 5 11_554
Ce1 Ca4 Ce2 115.04(6) 5 11_554
Ca3 Ca4 Ce2 123.61(7) . 11_554
Bi3 Ca4 Ce2 130.43(6) . 11_554
Bi2 Ca4 Ca2 65.18(4) . 11_554
Bi1 Ca4 Ca2 104.77(5) 27_545 11_554
Bi3 Ca4 Ca2 52.98(4) 4 11_554
Bi3 Ca4 Ca2 148.45(6) 5 11_554
Bi2 Ca4 Ca2 73.11(5) 23_656 11_554
Ca1 Ca4 Ca2 115.04(6) 5 11_554
Ce1 Ca4 Ca2 115.04(6) 5 11_554
Ca3 Ca4 Ca2 123.61(7) . 11_554
Bi3 Ca4 Ca2 130.43(6) . 11_554
Ce2 Ca4 Ca2 0.0 11_554 11_554
Bi2 Mn1 Bi2 105.721(8) 8_545 25
Bi2 Mn1 Bi2 117.264(17) 8_545 15_454
Bi2 Mn1 Bi2 105.721(8) 25 15_454
Bi2 Mn1 Bi2 105.721(8) 8_545 26_455
Bi2 Mn1 Bi2 117.264(17) 25 26_455
Bi2 Mn1 Bi2 105.721(8) 15_454 26_455
Bi2 Mn1 Ca2 58.21(3) 8_545 5
Bi2 Mn1 Ca2 156.77(3) 25 5
Bi2 Mn1 Ca2 72.45(3) 15_454 5
Bi2 Mn1 Ca2 84.81(3) 26_455 5
Bi2 Mn1 Ce2 58.21(3) 8_545 5
Bi2 Mn1 Ce2 156.77(3) 25 5
Bi2 Mn1 Ce2 72.45(3) 15_454 5
Bi2 Mn1 Ce2 84.81(3) 26_455 5
Ca2 Mn1 Ce2 0.00(6) 5 5
Bi2 Mn1 Ca2 156.77(3) 8_545 19_556
Bi2 Mn1 Ca2 72.45(3) 25 19_556
Bi2 Mn1 Ca2 84.81(3) 15_454 19_556
Bi2 Mn1 Ca2 58.21(3) 26_455 19_556
Ca2 Mn1 Ca2 129.28(3) 5 19_556
Ce2 Mn1 Ca2 129.3 5 19_556
Bi2 Mn1 Ce2 156.77(3) 8_545 19_556
Bi2 Mn1 Ce2 72.45(3) 25 19_556
Bi2 Mn1 Ce2 84.81(3) 15_454 19_556
Bi2 Mn1 Ce2 58.21(3) 26_455 19_556
Ca2 Mn1 Ce2 129.28(3) 5 19_556
Ce2 Mn1 Ce2 129.28(3) 5 19_556
Ca2 Mn1 Ce2 0.00(6) 19_556 19_556
Bi2 Mn1 Ce2 84.81(3) 8_545 28
Bi2 Mn1 Ce2 58.21(3) 25 28
Bi2 Mn1 Ce2 156.77(3) 15_454 28
Bi2 Mn1 Ce2 72.45(3) 26_455 28
Ca2 Mn1 Ce2 129.28(3) 5 28
Ce2 Mn1 Ce2 129.28(3) 5 28
Ca2 Mn1 Ce2 74.56(5) 19_556 28
Ce2 Mn1 Ce2 74.56(5) 19_556 28
Bi2 Mn1 Ca2 84.81(3) 8_545 28
Bi2 Mn1 Ca2 58.21(3) 25 28
Bi2 Mn1 Ca2 156.77(3) 15_454 28
Bi2 Mn1 Ca2 72.45(3) 26_455 28
Ca2 Mn1 Ca2 129.28(3) 5 28
Ce2 Mn1 Ca2 129.3 5 28
Ca2 Mn1 Ca2 74.56(5) 19_556 28
Ce2 Mn1 Ca2 74.6 19_556 28
Ce2 Mn1 Ca2 0.0 28 28
Bi2 Mn1 Ca2 72.45(3) 8_545 6_455
Bi2 Mn1 Ca2 84.81(3) 25 6_455
Bi2 Mn1 Ca2 58.21(3) 15_454 6_455
Bi2 Mn1 Ca2 156.77(3) 26_455 6_455
Ca2 Mn1 Ca2 74.56(5) 5 6_455
Ce2 Mn1 Ca2 74.6 5 6_455
Ca2 Mn1 Ca2 129.28(3) 19_556 6_455
Ce2 Mn1 Ca2 129.3 19_556 6_455
Ce2 Mn1 Ca2 129.3 28 6_455
Ca2 Mn1 Ca2 129.28(3) 28 6_455
Bi2 Mn1 Ce2 72.45(3) 8_545 6_455
Bi2 Mn1 Ce2 84.81(3) 25 6_455
Bi2 Mn1 Ce2 58.21(3) 15_454 6_455
Bi2 Mn1 Ce2 156.77(3) 26_455 6_455
Ca2 Mn1 Ce2 74.56(5) 5 6_455
Ce2 Mn1 Ce2 74.56(5) 5 6_455
Ca2 Mn1 Ce2 129.28(3) 19_556 6_455
Ce2 Mn1 Ce2 129.28(3) 19_556 6_455
Ce2 Mn1 Ce2 129.28(3) 28 6_455
Ca2 Mn1 Ce2 129.28(3) 28 6_455
Ca2 Mn1 Ce2 0.00(3) 6_455 6_455
Ce4 Bi1 Ca4 0.0 32_565 32_565
Ce4 Bi1 Ce4 80.84(7) 32_565 27
Ca4 Bi1 Ce4 80.84(7) 32_565 27
Ce4 Bi1 Ca4 80.8 32_565 27
Ca4 Bi1 Ca4 80.84(7) 32_565 27
Ce4 Bi1 Ca4 0.0 27 27
Ce4 Bi1 Ce1 88.91(4) 32_565 5
Ca4 Bi1 Ce1 88.91(4) 32_565 5
Ce4 Bi1 Ce1 143.70(5) 27 5
Ca4 Bi1 Ce1 143.70(5) 27 5
Ce4 Bi1 Ca1 88.91(4) 32_565 5
Ca4 Bi1 Ca1 88.91(4) 32_565 5
Ce4 Bi1 Ca1 143.70(5) 27 5
Ca4 Bi1 Ca1 143.70(5) 27 5
Ce1 Bi1 Ca1 0.0 5 5
Ce4 Bi1 Ca1 143.70(5) 32_565 2
Ca4 Bi1 Ca1 143.70(5) 32_565 2
Ce4 Bi1 Ca1 88.91(4) 27 2
Ca4 Bi1 Ca1 88.91(4) 27 2
Ce1 Bi1 Ca1 117.8 5 2
Ca1 Bi1 Ca1 117.77(6) 5 2
Ce4 Bi1 Ce1 143.70(5) 32_565 2
Ca4 Bi1 Ce1 143.70(5) 32_565 2
Ce4 Bi1 Ce1 88.91(4) 27 2
Ca4 Bi1 Ce1 88.91(4) 27 2
Ce1 Bi1 Ce1 117.77(6) 5 2
Ca1 Bi1 Ce1 117.77(6) 5 2
Ca1 Bi1 Ce1 0.00(2) 2 2
Ce4 Bi1 Bi4 139.58(3) 32_565 .
Ca4 Bi1 Bi4 139.58(3) 32_565 .
Ce4 Bi1 Bi4 139.58(4) 27 .
Ca4 Bi1 Bi4 139.58(4) 27 .
Ce1 Bi1 Bi4 58.88(3) 5 .
Ca1 Bi1 Bi4 58.88(3) 5 .
Ca1 Bi1 Bi4 58.88(3) 2 .
Ce1 Bi1 Bi4 58.88(3) 2 .
Ce4 Bi1 Ca2 138.64(4) 32_565 .
Ca4 Bi1 Ca2 138.64(4) 32_565 .
Ce4 Bi1 Ca2 86.52(4) 27 .
Ca4 Bi1 Ca2 86.52(4) 27 .
Ce1 Bi1 Ca2 78.46(4) 5 .
Ca1 Bi1 Ca2 78.46(4) 5 .
Ca1 Bi1 Ca2 74.44(4) 2 .
Ce1 Bi1 Ca2 74.44(4) 2 .
Bi4 Bi1 Ca2 63.06(3) . .
Ce4 Bi1 Ce2 86.52(4) 32_565 6_455
Ca4 Bi1 Ce2 86.52(4) 32_565 6_455
Ce4 Bi1 Ce2 138.64(4) 27 6_455
Ca4 Bi1 Ce2 138.64(4) 27 6_455
Ce1 Bi1 Ce2 74.44(4) 5 6_455
Ca1 Bi1 Ce2 74.44(4) 5 6_455
Ca1 Bi1 Ce2 78.46(4) 2 6_455
Ce1 Bi1 Ce2 78.46(4) 2 6_455
Bi4 Bi1 Ce2 63.06(3) . 6_455
Ca2 Bi1 Ce2 126.1 . 6_455
Mn1 Bi2 Ce2 73.33(3) 25 4
Mn1 Bi2 Ca2 73.33(3) 25 4
Ce2 Bi2 Ca2 0.0 4 4
Mn1 Bi2 Ca4 85.72(4) 25 .
Ce2 Bi2 Ca4 141.33(5) 4 .
Ca2 Bi2 Ca4 141.33(5) 4 .
Mn1 Bi2 Ce1 137.99(3) 25 5
Ce2 Bi2 Ce1 145.11(4) 4 5
Ca2 Bi2 Ce1 145.11(4) 4 5
Ca4 Bi2 Ce1 68.97(5) . 5
Mn1 Bi2 Ca1 137.99(3) 25 5
Ce2 Bi2 Ca1 145.11(4) 4 5
Ca2 Bi2 Ca1 145.11(4) 4 5
Ca4 Bi2 Ca1 68.97(5) . 5
Ce1 Bi2 Ca1 0.0 5 5
Mn1 Bi2 Ca1 130.03(3) 25 7_554
Ce2 Bi2 Ca1 81.66(4) 4 7_554
Ca2 Bi2 Ca1 81.66(4) 4 7_554
Ca4 Bi2 Ca1 88.02(5) . 7_554
Ce1 Bi2 Ca1 83.5 5 7_554
Ca1 Bi2 Ca1 83.52(5) 5 7_554
Mn1 Bi2 Ce1 130.03(3) 25 7_554
Ce2 Bi2 Ce1 81.66(4) 4 7_554
Ca2 Bi2 Ce1 81.66(4) 4 7_554
Ca4 Bi2 Ce1 88.02(5) . 7_554
Ce1 Bi2 Ce1 83.52(5) 5 7_554
Ca1 Bi2 Ce1 83.52(5) 5 7_554
Ca1 Bi2 Ce1 0.00(9) 7_554 7_554
Mn1 Bi2 Ce3 135.41(3) 25 22_665
Ce2 Bi2 Ce3 73.11(4) 4 22_665
Ca2 Bi2 Ce3 73.11(4) 4 22_665
Ca4 Bi2 Ce3 138.00(5) . 22_665
Ce1 Bi2 Ce3 72.30(4) 5 22_665
Ca1 Bi2 Ce3 72.30(4) 5 22_665
Ca1 Bi2 Ce3 71.92(4) 7_554 22_665
Ce1 Bi2 Ce3 71.92(4) 7_554 22_665
Mn1 Bi2 Ca3 135.41(3) 25 22_665
Ce2 Bi2 Ca3 73.11(4) 4 22_665
Ca2 Bi2 Ca3 73.11(4) 4 22_665
Ca4 Bi2 Ca3 138.00(5) . 22_665
Ce1 Bi2 Ca3 72.30(4) 5 22_665
Ca1 Bi2 Ca3 72.30(4) 5 22_665
Ca1 Bi2 Ca3 71.92(4) 7_554 22_665
Ce1 Bi2 Ca3 71.92(4) 7_554 22_665
Ce3 Bi2 Ca3 0.0 22_665 22_665
Mn1 Bi2 Ce4 81.21(3) 25 32_565
Ce2 Bi2 Ce4 84.62(4) 4 32_565
Ca2 Bi2 Ce4 84.62(4) 4 32_565
Ca4 Bi2 Ce4 124.5 . 32_565
Ce1 Bi2 Ce4 86.24(4) 5 32_565
Ca1 Bi2 Ce4 86.24(4) 5 32_565
Ca1 Bi2 Ce4 139.07(4) 7_554 32_565
Ce1 Bi2 Ce4 139.07(4) 7_554 32_565
Ce3 Bi2 Ce4 67.21(4) 22_665 32_565
Ca3 Bi2 Ce4 67.21(4) 22_665 32_565
Ce3 Bi3 Ca3 0.0 5 5
Ce3 Bi3 Ce2 140.09(3) 5 2
Ca3 Bi3 Ce2 140.09(3) 5 2
Ce3 Bi3 Ca2 140.09(3) 5 2
Ca3 Bi3 Ca2 140.09(3) 5 2
Ce2 Bi3 Ca2 0.0 2 2
Ce3 Bi3 Ce1 124.89(4) 5 5
Ca3 Bi3 Ce1 124.89(4) 5 5
Ce2 Bi3 Ce1 77.43(4) 2 5
Ca2 Bi3 Ce1 77.43(4) 2 5
Ce3 Bi3 Ca1 124.89(4) 5 5
Ca3 Bi3 Ca1 124.89(4) 5 5
Ce2 Bi3 Ca1 77.43(4) 2 5
Ca2 Bi3 Ca1 77.43(4) 2 5
Ce1 Bi3 Ca1 0.0 5 5
Ce3 Bi3 Ce4 75.60(4) 5 4
Ca3 Bi3 Ce4 75.60(4) 5 4
Ce2 Bi3 Ce4 73.01(5) 2 4
Ca2 Bi3 Ce4 73.01(5) 2 4
Ce1 Bi3 Ce4 87.03(5) 5 4
Ca1 Bi3 Ce4 87.03(5) 5 4
Ce3 Bi3 Ca4 75.60(4) 5 4
Ca3 Bi3 Ca4 75.60(4) 5 4
Ce2 Bi3 Ca4 73.01(5) 2 4
Ca2 Bi3 Ca4 73.01(5) 2 4
Ce1 Bi3 Ca4 87.03(5) 5 4
Ca1 Bi3 Ca4 87.03(5) 5 4
Ce4 Bi3 Ca4 0.0 4 4
Ce3 Bi3 Ca1 137.85(4) 5 .
Ca3 Bi3 Ca1 137.85(4) 5 .
Ce2 Bi3 Ca1 76.79(4) 2 .
Ca2 Bi3 Ca1 76.79(4) 2 .
Ce1 Bi3 Ca1 72.5 5 .
Ca1 Bi3 Ca1 72.47(5) 5 .
Ce4 Bi3 Ca1 146.53(5) 4 .
Ca4 Bi3 Ca1 146.53(5) 4 .
Ce3 Bi3 Ce4 70.49(4) 5 5
Ca3 Bi3 Ce4 70.49(4) 5 5
Ce2 Bi3 Ce4 137.65(5) 2 5
Ca2 Bi3 Ce4 137.65(5) 2 5
Ce1 Bi3 Ce4 110.73(5) 5 5
Ca1 Bi3 Ce4 110.73(5) 5 5
Ce4 Bi3 Ce4 146.03(5) 4 5
Ca4 Bi3 Ce4 146.03(5) 4 5
Ca1 Bi3 Ce4 67.37(5) . 5
Ce3 Bi3 Ca4 70.49(4) 5 5
Ca3 Bi3 Ca4 70.49(4) 5 5
Ce2 Bi3 Ca4 137.65(5) 2 5
Ca2 Bi3 Ca4 137.65(5) 2 5
Ce1 Bi3 Ca4 110.73(5) 5 5
Ca1 Bi3 Ca4 110.73(5) 5 5
Ce4 Bi3 Ca4 146.0 4 5
Ca4 Bi3 Ca4 146.03(5) 4 5
Ca1 Bi3 Ca4 67.37(5) . 5
Ce4 Bi3 Ca4 0.0 5 5
Ce1 Bi4 Ce1 72.93(6) 6_455 2
Ce1 Bi4 Ca1 0.0 6_455 6_455
Ce1 Bi4 Ca1 72.9 2 6_455
Ce1 Bi4 Ca1 72.9 6_455 2
Ce1 Bi4 Ca1 0.0 2 2
Ca1 Bi4 Ca1 72.93(6) 6_455 2
Ce1 Bi4 Ce1 142.43(6) 6_455 5
Ce1 Bi4 Ce1 120.06(6) 2 5
Ca1 Bi4 Ce1 142.43(6) 6_455 5
Ca1 Bi4 Ce1 120.06(6) 2 5
Ce1 Bi4 Ca1 142.4 6_455 5
Ce1 Bi4 Ca1 120.1 2 5
Ca1 Bi4 Ca1 142.43(6) 6_455 5
Ca1 Bi4 Ca1 120.06(6) 2 5
Ce1 Bi4 Ca1 0.0 5 5
Ce1 Bi4 Ca1 120.1 6_455 .
Ce1 Bi4 Ca1 142.4 2 .
Ca1 Bi4 Ca1 120.06(6) 6_455 .
Ca1 Bi4 Ca1 142.43(6) 2 .
Ce1 Bi4 Ca1 72.9 5 .
Ca1 Bi4 Ca1 72.93(6) 5 .
Ce1 Bi4 Bi1 60.03(3) 6_455 2
Ce1 Bi4 Bi1 119.97(3) 2 2
Ca1 Bi4 Bi1 60.03(3) 6_455 2
Ca1 Bi4 Bi1 119.97(3) 2 2
Ce1 Bi4 Bi1 119.97(3) 5 2
Ca1 Bi4 Bi1 119.97(3) 5 2
Ca1 Bi4 Bi1 60.03(3) . 2
Ce1 Bi4 Bi1 119.97(3) 6_455 .
Ce1 Bi4 Bi1 60.03(3) 2 .
Ca1 Bi4 Bi1 119.97(3) 6_455 .
Ca1 Bi4 Bi1 60.03(3) 2 .
Ce1 Bi4 Bi1 60.03(3) 5 .
Ca1 Bi4 Bi1 60.03(3) 5 .
Ca1 Bi4 Bi1 119.97(3) . .
Bi1 Bi4 Bi1 180.0 2 .
Ce1 Bi4 Ca2 73.63(4) 6_455 .
Ce1 Bi4 Ca2 73.22(4) 2 .
Ca1 Bi4 Ca2 73.63(4) 6_455 .
Ca1 Bi4 Ca2 73.22(4) 2 .
Ce1 Bi4 Ca2 77.16(4) 5 .
Ca1 Bi4 Ca2 77.16(4) 5 .
Ca1 Bi4 Ca2 142.45(4) . .
Bi1 Bi4 Ca2 120.76(3) 2 .
Bi1 Bi4 Ca2 59.24(3) . .

loop_
_geom_bond_atom_site_label_1
_geom_bond_atom_site_label_2
_geom_bond_distance
_geom_bond_site_symmetry_2
Ca1 Bi2 3.2359(16) 5
Ca1 Bi4 3.2623(17) .
Ca1 Bi2 3.2664(18) 8_545
Ca1 Bi3 3.2730(17) 5
Ca1 Bi3 3.2871(18) .
Ca1 Bi1 3.3010(17) 2
Ca1 Ce4 3.656(3) 5
Ca1 Ca4 3.656(3) 5
Ca1 Ce3 3.868(3) 26_455
Ca1 Ca3 3.868(3) 26_455
Ca1 Ca1 3.878(3) 5
Ca1 Ce1 3.878(3) 5
Ca2 Bi2 3.2077(16) 4
Ca2 Bi3 3.2312(16) 2
Ca2 Bi3 3.3436(16) 18_565
Ca2 Bi1 3.3913(17) .
Ca2 Bi4 3.5182(16) .
Ca2 Mn1 3.6153(16) 19
Ca2 Bi2 3.8588(16) 11_454
Ca2 Ce4 3.871(2) 11_454
Ca2 Ca4 3.871(2) 11_454
Ca2 Ce3 3.8886(16) 22_665
Ca2 Ca3 3.8886(16) 22_665
Ca2 Ca1 4.049(2) 2
Ca3 Bi3 3.2050(18) 8_545
Ca3 Bi3 3.2050(18) 5
Ca3 Bi2 3.3195(19) 23_656
Ca3 Bi2 3.3195(19) 30_655
Ca3 Bi1 3.4014(2) 25
Ca3 Bi1 3.4014(2) 27_545
Ca3 Ce4 3.7576(19) 3
Ca3 Ca4 3.7576(19) 3
Ca3 Ca4 3.7577(19) .
Ca3 Ca1 3.868(3) 26
Ca3 Ce1 3.868(3) 26
Ca4 Bi2 3.2220(18) .
Ca4 Bi1 3.2451(18) 27_545
Ca4 Bi3 3.2746(19) 4
Ca4 Bi3 3.3052(19) 5
Ca4 Bi2 3.466(2) 23_656
Ca4 Ca1 3.656(3) 5
Ca4 Ce1 3.656(3) 5
Ca4 Bi3 3.830(2) .
Ca4 Ce2 3.871(2) 11_554
Ca4 Ca2 3.871(2) 11_554
Mn1 Bi2 2.8247(4) 8_545
Mn1 Bi2 2.8247(4) 25
Mn1 Bi2 2.8247(4) 15_454
Mn1 Bi2 2.8247(4) 26_455
Mn1 Ca2 3.6153(16) 5
Mn1 Ce2 3.6153(16) 5
Mn1 Ca2 3.6153(16) 19_556
Mn1 Ce2 3.6153(16) 19_556
Mn1 Ce2 3.6153(16) 28
Mn1 Ca2 3.6153(16) 28
Mn1 Ca2 3.6153(16) 6_455
Mn1 Ce2 3.6153(16) 6_455
Bi1 Ce4 3.2450(18) 32_565
Bi1 Ca4 3.2450(18) 32_565
Bi1 Ce4 3.2450(18) 27
Bi1 Ca4 3.2450(18) 27
Bi1 Ce1 3.3010(17) 5
Bi1 Ca1 3.3010(17) 5
Bi1 Ca1 3.3010(17) 2
Bi1 Ce1 3.3010(17) 2
Bi1 Bi4 3.3356(5) .
Bi1 Ce2 3.3913(17) 6_455
Bi2 Mn1 2.8246(4) 25
Bi2 Ce2 3.2076(16) 4
Bi2 Ca2 3.2076(16) 4
Bi2 Ce1 3.2360(17) 5
Bi2 Ca1 3.2360(17) 5
Bi2 Ca1 3.2664(18) 7_554
Bi2 Ce1 3.2664(18) 7_554
Bi2 Ce3 3.3195(19) 22_665
Bi2 Ca3 3.3195(19) 22_665
Bi2 Ce4 3.466(2) 32_565
Bi3 Ce3 3.2051(18) 5
Bi3 Ca3 3.2051(18) 5
Bi3 Ce2 3.2312(16) 2
Bi3 Ca2 3.2312(16) 2
Bi3 Ce1 3.2729(17) 5
Bi3 Ca1 3.2729(17) 5
Bi3 Ce4 3.2746(19) 4
Bi3 Ca4 3.2746(19) 4
Bi3 Ce4 3.3052(19) 5
Bi3 Ca4 3.3052(19) 5
Bi4 Ce1 3.2623(17) 6_455
Bi4 Ce1 3.2623(17) 2
Bi4 Ca1 3.2623(17) 6_455
Bi4 Ca1 3.2623(17) 2
Bi4 Ce1 3.2623(17) 5
Bi4 Ca1 3.2623(17) 5
Bi4 Bi1 3.3355(5) 2
